data_1527107
loop_
_publ_author_name
'Baernighausen, H.'

_publ_section_title
;
 Die Kristallstruktur von Li Eu3 O4
;
_journal_name_full 'Zeitschrift fuer Anorganische und Allgemeine Chemie'
_journal_page_first 201
_journal_page_last 224
_journal_volume 374
_journal_year 1970
_chemical_formula_sum 'Eu3 Li O4'
_chemical_name_systematic 'Li Eu3 O4'
_space_group_IT_number 62
_symmetry_space_group_name_Hall '-P 2c 2ab'
_symmetry_space_group_name_H-M 'P b n m'
_cell_angle_alpha 90
_cell_angle_beta 90
_cell_angle_gamma 90
_cell_formula_units_Z 4
_cell_length_a 11.565
_cell_length_b 11.535
_cell_length_c 3.48
_cell_volume 464.240
_citation_journal_id_ASTM ZAACAB
_cod_data_source_file Baernighausen_ZAACAB_1970_1253.cif
_cod_data_source_block Eu3Li1O4
_cod_original_cell_volume 464.2399
_cod_original_sg_symbol_Hall '-P 2ac 2n (z,x,y)'
_cod_original_formula_sum 'Eu3 Li1 O4'
_cod_database_code 1527107

loop_
_symmetry_equiv_pos_as_xyz
x,y,z
x+1/2,-y+1/2,-z
-x+1/2,y+1/2,-z+1/2
-x,-y,z+1/2
-x,-y,-z
-x-1/2,y-1/2,z
x-1/2,-y-1/2,z-1/2
x,y,-z-1/2

loop_
_atom_site_label
_atom_site_type_symbol
_atom_site_fract_x
_atom_site_fract_y
_atom_site_fract_z
_atom_site_occupancy
_atom_site_U_iso_or_equiv
O3 O-2 0.6297 0.0263 0.25 1 0.0
Eu2 Eu+2 0.61529 0.4023 0.25 1 0.0
O4 O-2 0.7808 0.2575 0.25 1 0.0
Li1 Li+1 0.9108 0.1555 0.25 1 0.0
Eu3 Eu+2 0.42543 0.13562 0.25 1 0.0
O2 O-2 0.3894 0.4369 0.25 1 0.0
Eu1 Eu+3 0.20426 0.35862 0.25 1 0.0
O1 O-2 0.045 0.2441 0.25 1 0.0
